data_2235929
loop_
_publ_author_name
'Trad, Hager'
'Majdoub, Mustapha'
'Belkhiria, Mohamed Salah'

_publ_section_title
;
 1-Benzyloxy-2,5-bis(chloromethyl)-4-methoxybenzene
;
_journal_coeditor_code NG5278
_journal_issue 8
_journal_name_full 'Acta Crystallographica Section E'
_journal_page_first o2339
_journal_paper_doi 10.1107/S1600536812029558
_journal_volume 68
_journal_year 2012
_chemical_formula_iupac 'C16 H16 Cl2 O2'
_chemical_formula_moiety 'C16 H16 Cl2 O2'
_chemical_formula_sum 'C16 H16 Cl2 O2'
_chemical_formula_weight 311.19
_chemical_name_common 1-Benzyloxy-2,5-bis(chloromethyl)-4-methoxybenzene
_chemical_name_systematic
;
1-Benzyloxy-2,5-bis(chloromethyl)-4-methoxybenzene
;
_space_group_IT_number 14
_symmetry_cell_setting monoclinic
_symmetry_space_group_name_Hall '-P 2ybc'
_symmetry_space_group_name_H-M 'P 1 21/c 1'
_atom_sites_solution_hydrogens geom
_atom_sites_solution_primary direct
_atom_sites_solution_secondary difmap
_audit_creation_method SHELXL-97
_cell_angle_alpha 90.00
_cell_angle_beta 109.561(4)
_cell_angle_gamma 90.00
_cell_formula_units_Z 4
_cell_length_a 10.9026(4)
_cell_length_b 17.8127(6)
_cell_length_c 8.4221(2)
_cell_measurement_reflns_used 4284
_cell_measurement_temperature 298(2)
_cell_measurement_theta_max 27.00
_cell_measurement_theta_min 1.98
_cell_volume 1541.21(9)
_computing_cell_refinement 'CAD-4 EXPRESS (Enraf--Nonius, 1994)'
_computing_data_collection 'CAD-4 EXPRESS (Enraf--Nonius, 1994)'
_computing_data_reduction 'XCAD4 (Harms & Wocadlo, 1995)'
_computing_molecular_graphics 'ORTEP-3 (Farrugia, 1997)'
_computing_publication_material 'SHELXL97 (Sheldrick, 2008)'
_computing_structure_refinement 'SHELXL97 (Sheldrick, 2008)'
_computing_structure_solution 'SIR2004 (Burla <i>et al.</i>, 2005)'
_diffrn_ambient_temperature 298(2)
_diffrn_measured_fraction_theta_full 0.998
_diffrn_measured_fraction_theta_max 0.998
_diffrn_measurement_device_type 'Enraf--Nonius \k-geometry TurboCAD-4'
_diffrn_measurement_method 'non-profiled omega/2theta'
_diffrn_radiation_monochromator graphite
_diffrn_radiation_source 'fine-focus sealed tube'
_diffrn_radiation_type MoK\a
_diffrn_radiation_wavelength 0.71073
_diffrn_reflns_av_R_equivalents 0.0989
_diffrn_reflns_av_sigmaI/netI 0.0724
_diffrn_reflns_limit_h_max 1
_diffrn_reflns_limit_h_min -13
_diffrn_reflns_limit_k_max 0
_diffrn_reflns_limit_k_min -22
_diffrn_reflns_limit_l_max 10
_diffrn_reflns_limit_l_min -10
_diffrn_reflns_number 4141
_diffrn_reflns_theta_full 27.00
_diffrn_reflns_theta_max 27.00
_diffrn_reflns_theta_min 1.98
_diffrn_standards_decay_% 3
_diffrn_standards_interval_time 60
_diffrn_standards_number 1
_exptl_absorpt_coefficient_mu 0.419
_exptl_absorpt_correction_type none
_exptl_crystal_colour colourless
_exptl_crystal_density_diffrn 1.341
_exptl_crystal_density_method 'not measured'
_exptl_crystal_description needle-shaped
_exptl_crystal_F_000 648
_exptl_crystal_size_max 0.40
_exptl_crystal_size_mid 0.30
_exptl_crystal_size_min 0.20
_refine_diff_density_max 0.255
_refine_diff_density_min -0.335
_refine_ls_extinction_method none
_refine_ls_goodness_of_fit_ref 0.998
_refine_ls_hydrogen_treatment constr
_refine_ls_matrix_type full
_refine_ls_number_parameters 182
_refine_ls_number_reflns 3363
_refine_ls_number_restraints 0
_refine_ls_restrained_S_all 0.998
_refine_ls_R_factor_all 0.1401
_refine_ls_R_factor_gt 0.0492
_refine_ls_shift/su_max 0.000
_refine_ls_shift/su_mean 0.000
_refine_ls_structure_factor_coef Fsqd
_refine_ls_weighting_details 'calc w=1/[\s^2^(Fo^2^)+(0.0682P)^2^+0.2353P] where P=(Fo^2^+2Fc^2^)/3'
_refine_ls_weighting_scheme calc
_refine_ls_wR_factor_gt 0.1296
_refine_ls_wR_factor_ref 0.1660
_reflns_number_gt 1562
_reflns_number_total 3363
_reflns_threshold_expression I>2\s(I)
_cod_data_source_file ng5278.cif
_cod_data_source_block I
_cod_original_sg_symbol_H-M 'P 21/c'
_cod_database_code 2235929
_cod_database_fobs_code 2235929

loop_
_symmetry_equiv_pos_as_xyz
'x, y, z'
'-x, y+1/2, -z+1/2'
'-x, -y, -z'
'x, -y-1/2, z-1/2'

loop_
_atom_site_type_symbol
_atom_site_label
_atom_site_fract_x
_atom_site_fract_y
_atom_site_fract_z
_atom_site_U_iso_or_equiv
_atom_site_adp_type
_atom_site_calc_flag
_atom_site_refinement_flags
_atom_site_occupancy
_atom_site_symmetry_multiplicity
Cl Cl1 0.01947(9) 0.37837(6) 0.06080(12) 0.0810(3) Uani d . 1 1
Cl Cl2 0.62734(9) 0.11217(6) 0.35509(13) 0.0854(4) Uani d . 1 1
O O1 0.2844(2) 0.08686(11) 0.1620(3) 0.0591(6) Uani d . 1 1
O O2 0.3519(2) 0.39330(11) 0.2330(3) 0.0676(7) Uani d . 1 1
C C1 0.2962(3) 0.16329(16) 0.1757(4) 0.0456(7) Uani d . 1 1
C C2 0.2106(3) 0.21379(16) 0.0689(4) 0.0488(7) Uani d . 1 1
H H2 0.1388 0.1960 -0.0179 0.059 Uiso calc R 1 1
C C3 0.2311(3) 0.29076(16) 0.0903(4) 0.0479(7) Uani d . 1 1
C C4 0.3386(3) 0.31709(16) 0.2217(4) 0.0510(7) Uani d . 1 1
C C5 0.4231(3) 0.26696(17) 0.3285(4) 0.0521(7) Uani d . 1 1
H H5 0.4947 0.2849 0.4155 0.062 Uiso calc R 1 1
C C6 0.4029(3) 0.18995(16) 0.3084(4) 0.0485(7) Uani d . 1 1
C C7 0.4947(3) 0.13664(18) 0.4269(4) 0.0596(8) Uani d . 1 1
H H7A 0.4481 0.0915 0.4368 0.071 Uiso calc R 1 1
H H7B 0.5289 0.1595 0.5376 0.071 Uiso calc R 1 1
C C8 0.1388(3) 0.34438(18) -0.0267(4) 0.0590(8) Uani d . 1 1
H H8A 0.0950 0.3195 -0.1330 0.071 Uiso calc R 1 1
H H8B 0.1872 0.3865 -0.0487 0.071 Uiso calc R 1 1
C C9 0.4639(4) 0.4225(2) 0.3585(5) 0.0789(11) Uani d . 1 1
H H9A 0.4628 0.4083 0.4679 0.118 Uiso calc R 1 1
H H9B 0.4640 0.4763 0.3503 0.118 Uiso calc R 1 1
H H9C 0.5408 0.4028 0.3421 0.118 Uiso calc R 1 1
C C10 0.1737(3) 0.05788(17) 0.0327(4) 0.0555(8) Uani d . 1 1
H H10A 0.1737 0.0752 -0.0765 0.067 Uiso calc R 1 1
H H10B 0.0946 0.0755 0.0491 0.067 Uiso calc R 1 1
C C11 0.1787(3) -0.02635(16) 0.0394(4) 0.0480(7) Uani d . 1 1
C C12 0.1706(3) -0.06681(18) -0.1013(4) 0.0599(8) Uani d . 1 1
H H12 0.1642 -0.0419 -0.2009 0.072 Uiso calc R 1 1
C C13 0.1719(4) -0.14467(19) -0.0975(5) 0.0704(10) Uani d . 1 1
H H13 0.1663 -0.1717 -0.1941 0.084 Uiso calc R 1 1
C C14 0.1815(3) -0.18163(19) 0.0491(5) 0.0683(9) Uani d . 1 1
H H14 0.1828 -0.2338 0.0522 0.082 Uiso calc R 1 1
C C15 0.1892(3) -0.14167(19) 0.1900(5) 0.0678(9) Uani d . 1 1
H H15 0.1955 -0.1665 0.2896 0.081 Uiso calc R 1 1
C C16 0.1875(3) -0.06377(17) 0.1849(4) 0.0596(8) Uani d . 1 1
H H16 0.1924 -0.0367 0.2813 0.071 Uiso calc R 1 1

loop_
_atom_site_aniso_label
_atom_site_aniso_U_11
_atom_site_aniso_U_22
_atom_site_aniso_U_33
_atom_site_aniso_U_12
_atom_site_aniso_U_13
_atom_site_aniso_U_23
Cl1 0.0677(6) 0.0993(7) 0.0726(6) 0.0214(5) 0.0192(5) -0.0109(5)
Cl2 0.0632(6) 0.1105(8) 0.0773(7) 0.0212(5) 0.0167(5) -0.0182(5)
O1 0.0492(12) 0.0531(12) 0.0632(14) -0.0077(10) 0.0031(10) -0.0008(10)
O2 0.0667(15) 0.0520(13) 0.0768(17) -0.0099(11) 0.0145(12) -0.0128(11)
C1 0.0400(15) 0.0517(17) 0.0442(15) -0.0052(12) 0.0131(12) -0.0040(13)
C2 0.0415(16) 0.0598(19) 0.0440(16) -0.0063(13) 0.0128(13) -0.0056(14)
C3 0.0436(15) 0.0592(18) 0.0431(16) -0.0039(14) 0.0174(13) -0.0044(13)
C4 0.0501(17) 0.0543(18) 0.0517(17) -0.0056(14) 0.0212(14) -0.0068(14)
C5 0.0444(16) 0.0630(19) 0.0467(16) -0.0106(14) 0.0124(13) -0.0118(14)
C6 0.0389(14) 0.0627(18) 0.0444(15) -0.0050(13) 0.0147(12) -0.0015(14)
C7 0.0509(18) 0.072(2) 0.0514(18) 0.0006(15) 0.0107(15) 0.0008(15)
C8 0.0568(19) 0.065(2) 0.0530(19) 0.0010(16) 0.0149(15) 0.0020(16)
C9 0.089(3) 0.059(2) 0.080(3) -0.0217(19) 0.016(2) -0.0175(18)
C10 0.0468(16) 0.0556(19) 0.0553(19) -0.0050(14) 0.0054(14) -0.0018(14)
C11 0.0381(14) 0.0526(17) 0.0493(17) -0.0051(13) 0.0091(12) -0.0032(14)
C12 0.063(2) 0.066(2) 0.0474(19) -0.0032(16) 0.0135(15) -0.0014(15)
C13 0.077(2) 0.069(2) 0.061(2) -0.0076(19) 0.0188(19) -0.0162(18)
C14 0.068(2) 0.0512(19) 0.082(3) -0.0034(16) 0.0195(19) -0.0040(19)
C15 0.070(2) 0.068(2) 0.062(2) -0.0075(17) 0.0186(17) 0.0099(17)
C16 0.064(2) 0.062(2) 0.0509(19) -0.0076(16) 0.0163(15) -0.0045(15)

loop_
_atom_type_symbol
_atom_type_description
_atom_type_scat_dispersion_real
_atom_type_scat_dispersion_imag
_atom_type_scat_source
C C 0.0033 0.0016 'International Tables Vol C Tables 4.2.6.8 and 6.1.1.4'
H H 0.0000 0.0000 'International Tables Vol C Tables 4.2.6.8 and 6.1.1.4'
Cl Cl 0.1484 0.1585 'International Tables Vol C Tables 4.2.6.8 and 6.1.1.4'
O O 0.0106 0.0060 'International Tables Vol C Tables 4.2.6.8 and 6.1.1.4'

loop_
_geom_angle_atom_site_label_1
_geom_angle_atom_site_label_2
_geom_angle_atom_site_label_3
_geom_angle
C1 O1 C10 117.2(2)
C4 O2 C9 117.4(3)
O1 C1 C2 124.5(2)
O1 C1 C6 115.8(3)
C2 C1 C6 119.8(3)
C1 C2 C3 120.7(3)
C1 C2 H2 119.6
C3 C2 H2 119.6
C2 C3 C4 119.3(3)
C2 C3 C8 120.1(3)
C4 C3 C8 120.6(3)
O2 C4 C5 124.5(3)
O2 C4 C3 115.5(3)
C5 C4 C3 120.0(3)
C4 C5 C6 121.1(3)
C4 C5 H5 119.5
C6 C5 H5 119.5
C5 C6 C1 119.2(3)
C5 C6 C7 120.2(3)
C1 C6 C7 120.7(3)
C6 C7 Cl2 111.3(2)
C6 C7 H7A 109.4
Cl2 C7 H7A 109.4
C6 C7 H7B 109.4
Cl2 C7 H7B 109.4
H7A C7 H7B 108.0
C3 C8 Cl1 111.4(2)
C3 C8 H8A 109.4
Cl1 C8 H8A 109.4
C3 C8 H8B 109.4
Cl1 C8 H8B 109.4
H8A C8 H8B 108.0
O2 C9 H9A 109.5
O2 C9 H9B 109.5
H9A C9 H9B 109.5
O2 C9 H9C 109.5
H9A C9 H9C 109.5
H9B C9 H9C 109.5
O1 C10 C11 108.8(2)
O1 C10 H10A 109.9
C11 C10 H10A 109.9
O1 C10 H10B 109.9
C11 C10 H10B 109.9
H10A C10 H10B 108.3
C12 C11 C16 119.0(3)
C12 C11 C10 120.3(3)
C16 C11 C10 120.7(3)
C11 C12 C13 120.7(3)
C11 C12 H12 119.7
C13 C12 H12 119.7
C14 C13 C12 119.9(3)
C14 C13 H13 120.1
C12 C13 H13 120.1
C15 C14 C13 119.8(3)
C15 C14 H14 120.1
C13 C14 H14 120.1
C14 C15 C16 119.9(3)
C14 C15 H15 120.0
C16 C15 H15 120.0
C11 C16 C15 120.7(3)
C11 C16 H16 119.7
C15 C16 H16 119.7

loop_
_geom_bond_atom_site_label_1
_geom_bond_atom_site_label_2
_geom_bond_distance
Cl1 C8 1.801(3)
Cl2 C7 1.798(3)
O1 C1 1.369(3)
O1 C10 1.424(3)
O2 C4 1.365(3)
O2 C9 1.420(4)
C1 C2 1.388(4)
C1 C6 1.399(4)
C2 C3 1.391(4)
C2 H2 0.9300
C3 C4 1.397(4)
C3 C8 1.494(4)
C4 C5 1.378(4)
C5 C6 1.391(4)
C5 H5 0.9300
C6 C7 1.493(4)
C7 H7A 0.9700
C7 H7B 0.9700
C8 H8A 0.9700
C8 H8B 0.9700
C9 H9A 0.9600
C9 H9B 0.9600
C9 H9C 0.9600
C10 C11 1.502(4)
C10 H10A 0.9700
C10 H10B 0.9700
C11 C12 1.364(4)
C11 C16 1.370(4)
C12 C13 1.387(4)
C12 H12 0.9300
C13 C14 1.372(5)
C13 H13 0.9300
C14 C15 1.363(5)
C14 H14 0.9300
C15 C16 1.388(4)
C15 H15 0.9300
C16 H16 0.9300

loop_
_geom_hbond_atom_site_label_D
_geom_hbond_atom_site_label_H
_geom_hbond_atom_site_label_A
_geom_hbond_distance_DH
_geom_hbond_distance_HA
_geom_hbond_distance_DA
_geom_hbond_angle_DHA
C7 H7A O1 0.97 2.40 2.756(4) 101

loop_
_cod_related_entry_id
_cod_related_entry_database
_cod_related_entry_code
1 ChemSpider 30657993
